data_9015719
loop_
_publ_author_name
'Averbuch-Pouchot M'
'Durif, A.'

_publ_section_title
;
 (NH4)6P6O18.NH4X.H2O (X=Cl,Br,I). The first examples of
 cyclohexaphosphate-halides
 _cod_database_code 1007202
;
_journal_name_full 'European Journal of Solid State and Inorganic Chemistry'
_journal_page_first 447
_journal_page_last 459
_journal_volume 30
_journal_year 1993
_chemical_formula_sum 'H28 I N7 O19 P6'
_space_group_IT_number 14
_symmetry_space_group_name_Hall '-P 2yn'
_symmetry_space_group_name_H-M 'P 1 21/n 1'
_cell_angle_alpha 90
_cell_angle_beta 91.86
_cell_angle_gamma 90
_cell_length_a 14.96
_cell_length_b 24.819
_cell_length_c 6.710
_cell_formula_units_Z 4
_cell_volume 2490.058
_database_code_amcsd 0012574
_exptl_crystal_density_diffrn 1.982
_cod_duplicate_entry 1007202
_cod_original_formula_sum 'N7 P6 I O19 H28'
_cod_database_code 9015719
_amcsd_formula_title 'H30 I N7 O19 P6'

loop_
_space_group_symop_operation_xyz
x,y,z
1/2+x,1/2-y,1/2+z
1/2-x,1/2+y,1/2-z
-x,-y,-z

loop_
_atom_site_label
_atom_site_fract_x
_atom_site_fract_y
_atom_site_fract_z
_atom_site_attached_hydrogens
N1 0.54290 0.62860 0.31430 0
N2 0.08960 0.77130 0.31150 0
N3 0.88900 0.53030 0.68210 0
N4 0.96370 0.62210 0.16540 0
N5 0.91240 0.02010 0.67430 0
N6 0.38630 0.78100 0.15740 0
N7 0.24950 0.12340 0.26370 0
P1 0.08796 0.11707 0.68700 0
P2 0.14907 0.22009 0.84820 0
P3 0.32701 0.22983 0.67530 0
P4 0.41210 0.13365 0.83900 0
P5 0.35413 0.03003 0.67910 0
P6 0.17518 0.02025 0.84480 0
I1 0.75773 0.12469 0.56154 0
O1 0.15030 0.08303 0.83950 0
O2 0.14190 0.17224 0.68530 0
O3 0.50030 0.62440 0.72260 0
O4 0.09070 0.09415 0.48230 0
O5 0.25300 0.23374 0.84130 0
O6 0.86830 0.80070 0.94980 0
O7 0.40500 0.76551 0.73320 0
O8 0.78730 0.26060 0.97330 0
O9 0.09540 0.76200 0.74780 0
O10 0.14870 0.66683 0.81900 0
O11 0.50170 0.12530 0.75490 0
O12 0.90640 0.34296 0.54180 0
O13 0.64090 0.92188 0.15870 0
O14 0.12670 0.55070 0.02180 0
O15 0.90740 0.51500 0.26380 0
O16 0.74970 0.48330 0.18060 0
O17 0.21390 0.01070 0.04750 0
O18 0.59780 0.51220 0.26730 0
O19 0.72400 0.12420 0.03600 2
H1 0.00300 0.12000 0.27200 0
H2 0.47500 0.37200 0.55600 0
H3 0.43400 0.33700 0.69200 0
H4 0.92600 0.10300 0.18100 0
H5 0.86800 0.23200 0.73300 0
H6 0.42100 0.30400 0.19600 0
H7 0.40000 0.26800 0.05300 0
H8 0.96200 0.24600 0.71600 0
H9 0.08100 0.44100 0.30700 0
H10 0.10300 0.49600 0.24100 0
H11 0.15900 0.45900 0.31500 0
H12 0.09700 0.48200 0.42900 0
H13 -0.00500 0.37000 0.74000 0
H14 0.05500 0.40800 0.81000 0
H15 0.58200 0.14400 0.32100 0
H16 0.01700 0.38000 0.94900 0
H17 0.86700 0.01100 0.75600 0
H18 0.03400 -0.00200 0.28100 0
H19 0.92000 0.05700 0.68900 0
H20 0.59900 0.50900 0.94800 0
H21 0.07900 0.30800 0.31300 0
H22 0.60400 0.23800 0.78000 0
H23 0.10200 0.27700 0.46400 0
H24 0.66200 0.20700 0.83000 0
H25 0.70400 0.35600 0.72000 0
H26 0.29000 0.13200 0.19700 0
H27 0.75800 0.35400 0.80200 0
H28 0.74000 0.41800 0.69400 0

loop_
_cod_related_entry_id
_cod_related_entry_database
_cod_related_entry_code
1 AMCSD 0012574
